data_7019979
loop_
_publ_author_name
'Wang, Gao-Feng'
'Song, Xiao-Jiao'
'Chen, Fei'
'Li, Yi-Zhi'
'Chen, Xue-Tai'
'Xue, Zi-Ling'

_publ_section_title
;
 Formation of stable iron/cobalt NHC complexes via unexpected ring opening
 and in situ generation of a tridentate ligand.
;
_journal_issue 36
_journal_name_full 'Dalton transactions (Cambridge, England : 2003)'
_journal_page_first 10919
_journal_page_last 10922
_journal_paper_doi 10.1039/c2dt30894k
_journal_volume 41
_journal_year 2012
_chemical_formula_sum 'C26 H45 F6 Fe N13 O2 P'
_chemical_formula_weight 772.57
_chemical_name_systematic
;
?
;
_space_group_IT_number 2
_symmetry_cell_setting triclinic
_symmetry_space_group_name_Hall '-P 1'
_symmetry_space_group_name_H-M 'P -1'
_atom_sites_solution_hydrogens geom
_atom_sites_solution_primary direct
_atom_sites_solution_secondary difmap
_audit_creation_method SHELXL-97
_cell_angle_alpha 98.8230(10)
_cell_angle_beta 95.409(2)
_cell_angle_gamma 97.5500(10)
_cell_formula_units_Z 2
_cell_length_a 11.6055(17)
_cell_length_b 12.6303(13)
_cell_length_c 12.6377(19)
_cell_measurement_temperature 291(2)
_cell_volume 1802.2(4)
_computing_cell_refinement 'Bruker SMART'
_computing_data_collection 'Bruker SMART'
_computing_data_reduction 'Bruker SAINT'
_computing_molecular_graphics 'Bruker SHELXTL'
_computing_publication_material 'Bruker SHELXTL'
_computing_structure_refinement 'SHELXL-97 (Sheldrick, 1997)'
_computing_structure_solution 'SHELXS-97 (Sheldrick, 1990)'
_diffrn_ambient_temperature 291(2)
_diffrn_measured_fraction_theta_full 0.975
_diffrn_measured_fraction_theta_max 0.975
_diffrn_radiation_monochromator graphite
_diffrn_radiation_source 'fine-focus sealed tube'
_diffrn_radiation_type MoK\a
_diffrn_radiation_wavelength 0.71073
_diffrn_reflns_av_R_equivalents 0.0258
_diffrn_reflns_av_sigmaI/netI 0.0771
_diffrn_reflns_limit_h_max 14
_diffrn_reflns_limit_h_min -12
_diffrn_reflns_limit_k_max 15
_diffrn_reflns_limit_k_min -13
_diffrn_reflns_limit_l_max 14
_diffrn_reflns_limit_l_min -15
_diffrn_reflns_number 9679
_diffrn_reflns_theta_full 26.00
_diffrn_reflns_theta_max 26.00
_diffrn_reflns_theta_min 1.64
_exptl_absorpt_coefficient_mu 0.539
_exptl_absorpt_correction_T_max 0.8906
_exptl_absorpt_correction_T_min 0.8638
_exptl_absorpt_correction_type multi-scan
_exptl_absorpt_process_details sadabs
_exptl_crystal_colour blue
_exptl_crystal_density_diffrn 1.424
_exptl_crystal_density_method 'not measured'
_exptl_crystal_description needle
_exptl_crystal_F_000 806
_exptl_crystal_size_max 0.28
_exptl_crystal_size_mid 0.24
_exptl_crystal_size_min 0.22
_refine_diff_density_max 0.611
_refine_diff_density_min -0.393
_refine_diff_density_rms 0.054
_refine_ls_extinction_method none
_refine_ls_goodness_of_fit_ref 1.080
_refine_ls_hydrogen_treatment constr
_refine_ls_matrix_type full
_refine_ls_number_parameters 447
_refine_ls_number_reflns 6924
_refine_ls_number_restraints 0
_refine_ls_restrained_S_all 1.080
_refine_ls_R_factor_all 0.0909
_refine_ls_R_factor_gt 0.0546
_refine_ls_shift/su_max 0.000
_refine_ls_shift/su_mean 0.000
_refine_ls_structure_factor_coef Fsqd
_refine_ls_weighting_details 'calc w=1/[\s^2^(Fo^2^)+(0.0400P)^2^+0.4400P] where P=(Fo^2^+2Fc^2^)/3'
_refine_ls_weighting_scheme calc
_refine_ls_wR_factor_gt 0.1030
_refine_ls_wR_factor_ref 0.1094
_reflns_number_gt 4454
_reflns_number_total 6924
_reflns_threshold_expression >2sigma(I)
_cod_data_source_file c2dt30894k.txt
_cod_data_source_block 1_2
_cod_depositor_comments
;
The following automatic conversions were performed:

'_symmetry_cell_setting' value 'Triclinic' changed to 'triclinic'
according to /home/saulius/struct/CIF-dictionaries/cif_core.dic
dictionary named 'cif_core.dic' version 2.4.1 from 2010-06-29.

Automatic conversion script
Id: cif_fix_values 1891 2012-01-12 08:04:46Z andrius 
;
_cod_original_sg_symbol_H-M P-1
_cod_database_code 7019979

loop_
_symmetry_equiv_pos_as_xyz
'x, y, z'
'-x, -y, -z'

loop_
_atom_site_label
_atom_site_type_symbol
_atom_site_fract_x
_atom_site_fract_y
_atom_site_fract_z
_atom_site_U_iso_or_equiv
_atom_site_adp_type
_atom_site_occupancy
_atom_site_symmetry_multiplicity
_atom_site_calc_flag
_atom_site_refinement_flags
C1 C 0.8404(3) 1.1429(3) 0.8853(3) 0.0526(9) Uani 1 1 d .
H1A H 0.7717 1.1351 0.8344 0.079 Uiso 1 1 calc R
H1B H 0.8777 1.2170 0.8985 0.079 Uiso 1 1 calc R
H1C H 0.8186 1.1227 0.9516 0.079 Uiso 1 1 calc R
C2 C 0.9241(3) 1.0706(3) 0.8402(3) 0.0496(9) Uani 1 1 d .
H2A H 0.9976 1.0884 0.8868 0.059 Uiso 1 1 calc R
H2B H 0.9393 1.0879 0.7701 0.059 Uiso 1 1 calc R
C3 C 0.8852(3) 0.9480(3) 0.8269(3) 0.0505(9) Uani 1 1 d .
H3A H 0.9403 0.9159 0.8701 0.061 Uiso 1 1 calc R
H3B H 0.8089 0.9337 0.8516 0.061 Uiso 1 1 calc R
C4 C 0.8795(3) 0.8991(3) 0.7110(2) 0.0413(8) Uani 1 1 d .
H4A H 0.8268 0.9339 0.6682 0.050 Uiso 1 1 calc R
H4B H 0.9565 0.9122 0.6876 0.050 Uiso 1 1 calc R
C5 C 0.7274(3) 0.7262(3) 0.6537(2) 0.0422(8) Uani 1 1 d .
C6 C 0.8554(3) 0.6178(3) 0.6989(3) 0.0440(8) Uani 1 1 d .
H6 H 0.8844 0.5543 0.7088 0.053 Uiso 1 1 calc R
C7 C 0.5506(3) 0.5398(3) 0.6259(3) 0.0405(7) Uani 1 1 d .
H7 H 0.4964 0.4774 0.6192 0.049 Uiso 1 1 calc R
C8 C 0.3469(3) 0.7073(3) 0.5635(3) 0.0419(8) Uani 1 1 d .
H8 H 0.2672 0.7074 0.5465 0.050 Uiso 1 1 calc R
C9 C 0.2959(3) 0.5342(3) 0.6255(2) 0.0408(7) Uani 1 1 d .
H9A H 0.3131 0.4657 0.5891 0.049 Uiso 1 1 calc R
H9B H 0.2176 0.5428 0.5974 0.049 Uiso 1 1 calc R
C10 C 0.3005(3) 0.5324(3) 0.7472(3) 0.0481(8) Uani 1 1 d .
H10A H 0.2508 0.4680 0.7584 0.058 Uiso 1 1 calc R
H10B H 0.3800 0.5278 0.7755 0.058 Uiso 1 1 calc R
C11 C 0.2615(3) 0.6315(3) 0.8100(3) 0.0523(9) Uani 1 1 d .
H11A H 0.3214 0.6594 0.8702 0.063 Uiso 1 1 calc R
H11B H 0.2628 0.6859 0.7634 0.063 Uiso 1 1 calc R
C12 C 0.1448(3) 0.6257(3) 0.8551(3) 0.0524(9) Uani 1 1 d .
H12A H 0.0895 0.5696 0.8105 0.079 Uiso 1 1 calc R
H12B H 0.1164 0.6939 0.8563 0.079 Uiso 1 1 calc R
H12C H 0.1544 0.6100 0.9270 0.079 Uiso 1 1 calc R
C13 C 0.8500(3) 0.6214(3) 1.0184(2) 0.0423(8) Uani 1 1 d .
H13A H 0.9039 0.6348 0.9671 0.063 Uiso 1 1 calc R
H13B H 0.8579 0.5531 1.0406 0.063 Uiso 1 1 calc R
H13C H 0.8669 0.6781 1.0800 0.063 Uiso 1 1 calc R
C14 C 0.7242(3) 0.6184(2) 0.9661(2) 0.0390(7) Uani 1 1 d .
H14A H 0.6701 0.5960 1.0152 0.047 Uiso 1 1 calc R
H14B H 0.7099 0.5644 0.9010 0.047 Uiso 1 1 calc R
C15 C 0.6988(3) 0.7278(3) 0.9372(3) 0.0428(8) Uani 1 1 d .
H15A H 0.7095 0.7808 1.0029 0.051 Uiso 1 1 calc R
H15B H 0.7558 0.7519 0.8912 0.051 Uiso 1 1 calc R
C16 C 0.5771(3) 0.7252(3) 0.8805(2) 0.0392(7) Uani 1 1 d .
H16A H 0.5623 0.6659 0.8200 0.047 Uiso 1 1 calc R
H16B H 0.5203 0.7110 0.9301 0.047 Uiso 1 1 calc R
C17 C 0.5665(3) 0.8493(3) 0.7393(2) 0.0419(8) Uani 1 1 d .
C18 C 0.5435(3) 0.9936(3) 0.8623(2) 0.0382(7) Uani 1 1 d .
H18 H 0.5348 1.0638 0.8917 0.046 Uiso 1 1 calc R
C19 C 0.6097(3) 1.0007(3) 0.5878(2) 0.0383(7) Uani 1 1 d .
H19 H 0.6206 1.0499 0.5407 0.046 Uiso 1 1 calc R
C20 C 0.6699(3) 0.7868(3) 0.4123(3) 0.0430(8) Uani 1 1 d .
H20 H 0.6997 0.7687 0.3472 0.052 Uiso 1 1 calc R
C21 C 0.7716(3) 0.9782(3) 0.4301(3) 0.0477(8) Uani 1 1 d .
H21A H 0.8475 0.9539 0.4295 0.057 Uiso 1 1 calc R
H21B H 0.7801 1.0399 0.4878 0.057 Uiso 1 1 calc R
C22 C 0.7478(3) 1.0203(3) 0.3262(3) 0.0525(9) Uani 1 1 d .
H22A H 0.8085 1.0806 0.3249 0.063 Uiso 1 1 calc R
H22B H 0.6741 1.0486 0.3270 0.063 Uiso 1 1 calc R
C23 C 0.7419(3) 0.9409(3) 0.2221(3) 0.0559(10) Uani 1 1 d .
H23A H 0.6664 0.8951 0.2054 0.067 Uiso 1 1 calc R
H23B H 0.8032 0.8958 0.2252 0.067 Uiso 1 1 calc R
C24 C 0.7604(3) 1.0189(3) 0.1397(3) 0.0531(9) Uani 1 1 d .
H24A H 0.7292 1.0842 0.1630 0.080 Uiso 1 1 calc R
H24B H 0.7210 0.9846 0.0703 0.080 Uiso 1 1 calc R
H24C H 0.8426 1.0363 0.1347 0.080 Uiso 1 1 calc R
C25 C 0.3301(3) 0.6965(3) 0.2474(3) 0.0539(10) Uani 1 1 d .
H25A H 0.3357 0.6428 0.2930 0.081 Uiso 1 1 calc R
H25B H 0.2612 0.6753 0.1963 0.081 Uiso 1 1 calc R
H25C H 0.3254 0.7649 0.2907 0.081 Uiso 1 1 calc R
C26 C 0.4341(3) 0.7067(3) 0.1897(3) 0.0496(9) Uani 1 1 d .
F1 F 0.02747(17) 0.61302(15) 0.34330(16) 0.0540(5) Uani 1 1 d .
F2 F 0.06670(16) 0.67901(16) 0.51269(15) 0.0520(5) Uani 1 1 d .
F3 F 0.13592(16) 0.77146(16) 0.39264(15) 0.0492(5) Uani 1 1 d .
F4 F -0.05042(16) 0.75307(15) 0.31229(15) 0.0466(5) Uani 1 1 d .
F5 F -0.11849(15) 0.66832(14) 0.43749(14) 0.0445(5) Uani 1 1 d .
F6 F -0.00896(16) 0.82375(15) 0.48346(15) 0.0515(5) Uani 1 1 d .
Fe1 Fe 0.58300(4) 0.77019(4) 0.60357(4) 0.03963(13) Uani 1 1 d .
N1 N 0.8383(2) 0.7810(2) 0.6924(2) 0.0388(6) Uani 1 1 d .
N2 N 0.9172(2) 0.7129(2) 0.7198(2) 0.0398(6) Uani 1 1 d .
N3 N 0.7417(2) 0.6217(2) 0.6603(2) 0.0395(6) Uani 1 1 d .
N4 N 0.6587(2) 0.5256(2) 0.6401(2) 0.0397(6) Uani 1 1 d .
N5 N 0.5037(2) 0.6320(2) 0.6191(2) 0.0400(6) Uani 1 1 d .
N6 N 0.3813(2) 0.6241(2) 0.6026(2) 0.0415(6) Uani 1 1 d .
N7 N 0.5606(2) 0.8255(2) 0.8415(2) 0.0413(6) Uani 1 1 d .
N8 N 0.5454(2) 0.9143(2) 0.9169(2) 0.0370(6) Uani 1 1 d .
N9 N 0.5563(2) 0.9600(2) 0.7542(2) 0.0366(6) Uani 1 1 d .
N10 N 0.5639(2) 1.0335(2) 0.68217(19) 0.0357(6) Uani 1 1 d .
N11 N 0.6390(2) 0.9035(2) 0.5604(2) 0.0413(6) Uani 1 1 d .
N12 N 0.6903(2) 0.8899(2) 0.4621(2) 0.0410(6) Uani 1 1 d .
N13 N 0.5166(3) 0.7136(2) 0.1436(2) 0.0496(7) Uani 1 1 d .
O1 O 0.4200(2) 0.78923(18) 0.54785(17) 0.0446(5) Uani 1 1 d .
O2 O 0.61257(19) 0.71442(17) 0.44993(16) 0.0397(5) Uani 1 1 d .
P1 P 0.00741(7) 0.71898(7) 0.41269(6) 0.03632(19) Uani 1 1 d .

loop_
_atom_site_aniso_label
_atom_site_aniso_U_11
_atom_site_aniso_U_22
_atom_site_aniso_U_33
_atom_site_aniso_U_23
_atom_site_aniso_U_13
_atom_site_aniso_U_12
C1 0.059(2) 0.049(2) 0.054(2) 0.0209(17) 0.0063(17) 0.0107(18)
C2 0.047(2) 0.0451(19) 0.053(2) 0.0098(16) 0.0132(16) -0.0114(16)
C3 0.047(2) 0.0412(19) 0.056(2) -0.0107(16) 0.0157(16) -0.0064(16)
C4 0.0369(18) 0.0462(19) 0.0423(18) 0.0153(15) -0.0093(14) 0.0127(14)
C5 0.048(2) 0.0454(19) 0.0309(16) 0.0077(14) -0.0051(14) 0.0030(16)
C6 0.045(2) 0.0408(18) 0.0380(17) -0.0090(14) -0.0126(14) 0.0081(15)
C7 0.0338(17) 0.0421(18) 0.0503(19) 0.0124(15) 0.0172(14) 0.0087(14)
C8 0.0344(17) 0.0427(19) 0.0428(18) 0.0006(15) -0.0054(14) 0.0000(15)
C9 0.0367(17) 0.0397(18) 0.0403(17) -0.0103(14) 0.0014(14) 0.0073(14)
C10 0.045(2) 0.0456(19) 0.0451(19) -0.0074(15) 0.0016(15) -0.0060(16)
C11 0.049(2) 0.047(2) 0.050(2) -0.0152(16) 0.0114(16) -0.0081(16)
C12 0.051(2) 0.051(2) 0.058(2) 0.0162(17) 0.0197(17) -0.0001(17)
C13 0.0434(19) 0.052(2) 0.0395(17) 0.0162(15) 0.0200(14) 0.0182(15)
C14 0.051(2) 0.0359(17) 0.0343(16) 0.0063(13) 0.0137(14) 0.0157(15)
C15 0.049(2) 0.0391(17) 0.0430(18) 0.0030(14) 0.0139(15) 0.0139(15)
C16 0.0455(19) 0.0396(17) 0.0342(16) 0.0088(14) 0.0128(14) 0.0041(14)
C17 0.0442(19) 0.0433(18) 0.0375(17) 0.0044(14) 0.0130(14) 0.0008(15)
C18 0.0373(18) 0.0369(17) 0.0372(17) 0.0079(14) -0.0078(13) 0.0006(14)
C19 0.0444(18) 0.0435(18) 0.0267(15) -0.0002(13) 0.0018(13) 0.0141(14)
C20 0.050(2) 0.0369(18) 0.0378(17) -0.0027(14) -0.0026(15) 0.0068(15)
C21 0.060(2) 0.0389(18) 0.0418(18) -0.0059(14) 0.0194(16) 0.0036(16)
C22 0.040(2) 0.061(2) 0.060(2) 0.0158(18) 0.0136(16) 0.0083(17)
C23 0.045(2) 0.074(3) 0.048(2) 0.0141(19) 0.0065(17) 0.0027(18)
C24 0.048(2) 0.059(2) 0.046(2) 0.0170(17) -0.0088(16) -0.0138(17)
C25 0.049(2) 0.045(2) 0.060(2) -0.0088(17) 0.0182(17) -0.0097(16)
C26 0.051(2) 0.047(2) 0.047(2) -0.0063(16) 0.0171(17) 0.0019(16)
F1 0.0502(12) 0.0464(11) 0.0611(13) -0.0137(9) 0.0039(10) 0.0190(9)
F2 0.0429(11) 0.0608(12) 0.0465(11) 0.0230(9) -0.0085(8) -0.0201(9)
F3 0.0390(11) 0.0560(12) 0.0588(12) 0.0219(10) 0.0180(9) 0.0069(9)
F4 0.0444(11) 0.0529(11) 0.0511(11) 0.0210(9) 0.0137(8) 0.0182(9)
F5 0.0370(10) 0.0476(11) 0.0475(11) 0.0156(9) 0.0045(8) -0.0071(8)
F6 0.0464(11) 0.0435(10) 0.0536(11) -0.0212(9) 0.0233(9) -0.0120(9)
Fe1 0.0353(3) 0.0378(3) 0.0428(3) 0.0004(2) 0.00550(19) 0.00137(19)
N1 0.0356(14) 0.0437(15) 0.0397(15) 0.0066(12) 0.0146(11) 0.0090(12)
N2 0.0409(15) 0.0374(15) 0.0429(15) 0.0128(12) 0.0093(12) 0.0026(12)
N3 0.0383(15) 0.0408(15) 0.0432(15) 0.0113(12) 0.0159(12) 0.0069(12)
N4 0.0318(15) 0.0478(16) 0.0409(15) 0.0117(12) 0.0086(11) 0.0031(12)
N5 0.0332(15) 0.0458(16) 0.0444(15) 0.0095(12) 0.0132(12) 0.0095(12)
N6 0.0345(15) 0.0427(15) 0.0516(16) 0.0098(13) 0.0137(12) 0.0137(12)
N7 0.0425(15) 0.0418(15) 0.0421(15) 0.0127(12) 0.0131(12) 0.0025(12)
N8 0.0359(14) 0.0417(15) 0.0349(14) 0.0108(12) -0.0027(11) 0.0110(11)
N9 0.0308(13) 0.0362(14) 0.0366(14) 0.0025(11) -0.0099(11) -0.0036(11)
N10 0.0297(13) 0.0387(14) 0.0382(14) 0.0012(11) 0.0098(11) 0.0055(11)
N11 0.0433(16) 0.0411(15) 0.0347(14) -0.0018(11) 0.0000(11) 0.0013(12)
N12 0.0412(16) 0.0381(15) 0.0492(16) 0.0111(12) 0.0142(12) 0.0156(12)
N13 0.0540(18) 0.0432(16) 0.0435(16) -0.0103(12) 0.0138(14) -0.0084(13)
O1 0.0426(13) 0.0500(14) 0.0411(12) 0.0110(10) 0.0057(10) 0.0015(11)
O2 0.0455(13) 0.0421(12) 0.0342(11) 0.0122(10) -0.0042(9) 0.0156(10)
P1 0.0396(4) 0.0372(4) 0.0306(4) 0.0010(3) 0.0083(3) 0.0024(3)

loop_
_atom_type_symbol
_atom_type_description
_atom_type_scat_dispersion_real
_atom_type_scat_dispersion_imag
_atom_type_scat_source
C C 0.0033 0.0016 'International Tables Vol C Tables 4.2.6.8 and 6.1.1.4'
H H 0.0000 0.0000 'International Tables Vol C Tables 4.2.6.8 and 6.1.1.4'
N N 0.0061 0.0033 'International Tables Vol C Tables 4.2.6.8 and 6.1.1.4'
O O 0.0106 0.0060 'International Tables Vol C Tables 4.2.6.8 and 6.1.1.4'
P P 0.1023 0.0942 'International Tables Vol C Tables 4.2.6.8 and 6.1.1.4'
Fe Fe 0.3463 0.8444 'International Tables Vol C Tables 4.2.6.8 and 6.1.1.4'
F F 0.0171 0.0103 'International Tables Vol C Tables 4.2.6.8 and 6.1.1.4'

loop_
_geom_angle_atom_site_label_1
_geom_angle_atom_site_label_2
_geom_angle_atom_site_label_3
_geom_angle
C2 C1 H1A 109.5
C2 C1 H1B 109.5
H1A C1 H1B 109.5
C2 C1 H1C 109.5
H1A C1 H1C 109.5
H1B C1 H1C 109.5
C1 C2 C3 116.9(3)
C1 C2 H2A 108.1
C3 C2 H2A 108.1
C1 C2 H2B 108.1
C3 C2 H2B 108.1
H2A C2 H2B 107.3
C4 C3 C2 109.2(3)
C4 C3 H3A 109.8
C2 C3 H3A 109.8
C4 C3 H3B 109.8
C2 C3 H3B 109.8
H3A C3 H3B 108.3
N1 C4 C3 111.8(3)
N1 C4 H4A 109.3
C3 C4 H4A 109.3
N1 C4 H4B 109.3
C3 C4 H4B 109.3
H4A C4 H4B 107.9
N3 C5 N1 101.6(3)
N3 C5 Fe1 124.4(2)
N1 C5 Fe1 134.0(2)
N2 C6 N3 111.8(3)
N2 C6 H6 124.1
N3 C6 H6 124.1
N4 C7 N5 130.0(3)
N4 C7 H7 115.0
N5 C7 H7 115.0
O1 C8 N6 122.7(3)
O1 C8 H8 118.7
N6 C8 H8 118.7
N6 C9 C10 111.4(2)
N6 C9 H9A 109.4
C10 C9 H9A 109.4
N6 C9 H9B 109.4
C10 C9 H9B 109.4
H9A C9 H9B 108.0
C11 C10 C9 113.3(3)
C11 C10 H10A 108.9
C9 C10 H10A 108.9
C11 C10 H10B 108.9
C9 C10 H10B 108.9
H10A C10 H10B 107.7
C12 C11 C10 121.9(3)
C12 C11 H11A 106.9
C10 C11 H11A 106.9
C12 C11 H11B 106.9
C10 C11 H11B 106.9
H11A C11 H11B 106.7
C11 C12 H12A 109.5
C11 C12 H12B 109.5
H12A C12 H12B 109.5
C11 C12 H12C 109.5
H12A C12 H12C 109.5
H12B C12 H12C 109.5
C14 C13 H13A 109.5
C14 C13 H13B 109.5
H13A C13 H13B 109.5
C14 C13 H13C 109.5
H13A C13 H13C 109.5
H13B C13 H13C 109.5
C13 C14 C15 113.7(3)
C13 C14 H14A 108.8
C15 C14 H14A 108.8
C13 C14 H14B 108.8
C15 C14 H14B 108.8
H14A C14 H14B 107.7
C16 C15 C14 114.5(3)
C16 C15 H15A 108.6
C14 C15 H15A 108.6
C16 C15 H15B 108.6
C14 C15 H15B 108.6
H15A C15 H15B 107.6
N7 C16 C15 113.4(3)
N7 C16 H16A 108.9
C15 C16 H16A 108.9
N7 C16 H16B 108.9
C15 C16 H16B 108.9
H16A C16 H16B 107.7
N7 C17 N9 102.4(3)
N7 C17 Fe1 135.2(3)
N9 C17 Fe1 122.4(2)
N8 C18 N9 111.5(3)
N8 C18 H18 124.3
N9 C18 H18 124.3
N11 C19 N10 123.9(3)
N11 C19 H19 118.0
N10 C19 H19 118.0
O2 C20 N12 122.2(3)
O2 C20 H20 118.9
N12 C20 H20 118.9
N12 C21 C22 122.3(3)
N12 C21 H21A 106.8
C22 C21 H21A 106.8
N12 C21 H21B 106.8
C22 C21 H21B 106.8
H21A C21 H21B 106.6
C21 C22 C23 117.2(3)
C21 C22 H22A 108.0
C23 C22 H22A 108.0
C21 C22 H22B 108.0
C23 C22 H22B 108.0
H22A C22 H22B 107.2
C22 C23 C24 101.4(3)
C22 C23 H23A 111.5
C24 C23 H23A 111.5
C22 C23 H23B 111.5
C24 C23 H23B 111.5
H23A C23 H23B 109.3
C23 C24 H24A 109.5
C23 C24 H24B 109.5
H24A C24 H24B 109.5
C23 C24 H24C 109.5
H24A C24 H24C 109.5
H24B C24 H24C 109.5
C26 C25 H25A 109.5
C26 C25 H25B 109.5
H25A C25 H25B 109.5
C26 C25 H25C 109.5
H25A C25 H25C 109.5
H25B C25 H25C 109.5
N13 C26 C25 179.3(4)
C17 Fe1 N11 88.32(13)
C17 Fe1 N5 99.14(13)
N11 Fe1 N5 167.56(11)
C17 Fe1 C5 93.70(14)
N11 Fe1 C5 100.74(13)
N5 Fe1 C5 88.76(13)
C17 Fe1 O1 90.19(12)
N11 Fe1 O1 88.42(10)
N5 Fe1 O1 81.66(10)
C5 Fe1 O1 170.13(12)
C17 Fe1 O2 168.53(12)
N11 Fe1 O2 80.21(10)
N5 Fe1 O2 92.16(10)
C5 Fe1 O2 88.46(11)
O1 Fe1 O2 89.52(9)
C5 N1 N2 113.2(3)
C5 N1 C4 128.6(3)
N2 N1 C4 118.2(2)
C6 N2 N1 103.6(3)
C5 N3 C6 109.8(3)
C5 N3 N4 130.4(3)
C6 N3 N4 119.7(3)
C7 N4 N3 115.4(3)
C7 N5 N6 118.1(3)
C7 N5 Fe1 127.7(2)
N6 N5 Fe1 113.3(2)
C8 N6 N5 112.5(3)
C8 N6 C9 121.7(3)
N5 N6 C9 125.9(3)
C17 N7 N8 113.2(3)
C17 N7 C16 128.8(3)
N8 N7 C16 117.8(2)
C18 N8 N7 104.6(2)
C18 N9 N10 121.2(2)
C18 N9 C17 108.3(2)
N10 N9 C17 130.4(2)
C19 N10 N9 116.3(2)
C19 N11 N12 113.9(3)
C19 N11 Fe1 129.7(2)
N12 N11 Fe1 113.30(19)
C20 N12 N11 111.7(3)
C20 N12 C21 125.2(3)
N11 N12 C21 122.4(2)
C8 O1 Fe1 108.8(2)
C20 O2 Fe1 110.6(2)
F6 P1 F4 91.91(12)
F6 P1 F1 178.26(13)
F4 P1 F1 89.54(11)
F6 P1 F2 90.56(12)
F4 P1 F2 177.50(12)
F1 P1 F2 87.99(12)
F6 P1 F5 87.59(10)
F4 P1 F5 89.21(11)
F1 P1 F5 93.39(11)
F2 P1 F5 90.54(10)
F6 P1 F3 91.06(11)
F4 P1 F3 92.61(11)
F1 P1 F3 87.91(11)
F2 P1 F3 87.71(11)
F5 P1 F3 177.77(11)

loop_
_geom_bond_atom_site_label_1
_geom_bond_atom_site_label_2
_geom_bond_distance
C1 C2 1.511(5)
C1 H1A 0.9600
C1 H1B 0.9600
C1 H1C 0.9600
C2 C3 1.534(4)
C2 H2A 0.9700
C2 H2B 0.9700
C3 C4 1.491(4)
C3 H3A 0.9700
C3 H3B 0.9700
C4 N1 1.482(4)
C4 H4A 0.9700
C4 H4B 0.9700
C5 N3 1.366(4)
C5 N1 1.384(4)
C5 Fe1 1.916(3)
C6 N2 1.292(4)
C6 N3 1.373(4)
C6 H6 0.9300
C7 N4 1.291(4)
C7 N5 1.360(4)
C7 H7 0.9300
C8 O1 1.302(4)
C8 N6 1.318(4)
C8 H8 0.9300
C9 N6 1.488(4)
C9 C10 1.538(5)
C9 H9A 0.9700
C9 H9B 0.9700
C10 C11 1.521(5)
C10 H10A 0.9700
C10 H10B 0.9700
C11 C12 1.515(5)
C11 H11A 0.9700
C11 H11B 0.9700
C12 H12A 0.9600
C12 H12B 0.9600
C12 H12C 0.9600
C13 C14 1.538(4)
C13 H13A 0.9600
C13 H13B 0.9600
C13 H13C 0.9600
C14 C15 1.540(4)
C14 H14A 0.9700
C14 H14B 0.9700
C15 C16 1.516(5)
C15 H15A 0.9700
C15 H15B 0.9700
C16 N7 1.457(4)
C16 H16A 0.9700
C16 H16B 0.9700
C17 N7 1.376(4)
C17 N9 1.404(4)
C17 Fe1 1.888(3)
C18 N8 1.302(4)
C18 N9 1.395(4)
C18 H18 0.9300
C19 N11 1.320(4)
C19 N10 1.379(4)
C19 H19 0.9300
C20 O2 1.240(4)
C20 N12 1.337(4)
C20 H20 0.9300
C21 N12 1.494(4)
C21 C22 1.506(5)
C21 H21A 0.9700
C21 H21B 0.9700
C22 C23 1.516(5)
C22 H22A 0.9700
C22 H22B 0.9700
C23 C24 1.551(5)
C23 H23A 0.9700
C23 H23B 0.9700
C24 H24A 0.9600
C24 H24B 0.9600
C24 H24C 0.9600
C25 C26 1.470(5)
C25 H25A 0.9600
C25 H25B 0.9600
C25 H25C 0.9600
C26 N13 1.168(4)
F1 P1 1.5409(19)
F2 P1 1.565(2)
F3 P1 1.6096(19)
F4 P1 1.526(2)
F5 P1 1.5953(19)
F6 P1 1.5238(19)
Fe1 N11 1.901(3)
Fe1 N5 1.910(3)
Fe1 O1 2.013(2)
Fe1 O2 2.038(2)
N1 N2 1.391(4)
N3 N4 1.420(4)
N5 N6 1.404(4)
N7 N8 1.397(4)
N9 N10 1.397(3)
N11 N12 1.425(3)

loop_
_geom_torsion_atom_site_label_1
_geom_torsion_atom_site_label_2
_geom_torsion_atom_site_label_3
_geom_torsion_atom_site_label_4
_geom_torsion
C1 C2 C3 C4 119.8(3)
C2 C3 C4 N1 -178.0(3)
N6 C9 C10 C11 65.4(4)
C9 C10 C11 C12 106.9(4)
C13 C14 C15 C16 177.1(2)
C14 C15 C16 N7 -172.3(2)
N12 C21 C22 C23 -62.2(4)
C21 C22 C23 C24 -161.1(3)
N7 C17 Fe1 N11 -158.3(4)
N9 C17 Fe1 N11 22.0(3)
N7 C17 Fe1 N5 31.7(4)
N9 C17 Fe1 N5 -148.0(3)
N7 C17 Fe1 C5 -57.6(4)
N9 C17 Fe1 C5 122.6(3)
N7 C17 Fe1 O1 113.3(4)
N9 C17 Fe1 O1 -66.5(3)
N7 C17 Fe1 O2 -158.2(4)
N9 C17 Fe1 O2 22.1(8)
N3 C5 Fe1 C17 113.9(3)
N1 C5 Fe1 C17 -65.0(3)
N3 C5 Fe1 N11 -157.1(3)
N1 C5 Fe1 N11 24.0(3)
N3 C5 Fe1 N5 14.8(3)
N1 C5 Fe1 N5 -164.1(3)
N3 C5 Fe1 O1 0.8(9)
N1 C5 Fe1 O1 -178.1(5)
N3 C5 Fe1 O2 -77.4(3)
N1 C5 Fe1 O2 103.7(3)
N3 C5 N1 N2 0.9(3)
Fe1 C5 N1 N2 180.0(2)
N3 C5 N1 C4 -176.6(3)
Fe1 C5 N1 C4 2.5(5)
C3 C4 N1 C5 99.8(4)
C3 C4 N1 N2 -77.5(3)
N3 C6 N2 N1 -0.3(3)
C5 N1 N2 C6 -0.4(3)
C4 N1 N2 C6 177.4(3)
N1 C5 N3 C6 -1.0(3)
Fe1 C5 N3 C6 179.8(2)
N1 C5 N3 N4 175.0(3)
Fe1 C5 N3 N4 -4.2(4)
N2 C6 N3 C5 0.9(4)
N2 C6 N3 N4 -175.6(3)
N5 C7 N4 N3 5.6(5)
C5 N3 N4 C7 -9.5(4)
C6 N3 N4 C7 166.2(3)
N4 C7 N5 N6 179.7(3)
N4 C7 N5 Fe1 11.8(5)
C17 Fe1 N5 C7 -112.4(3)
N11 Fe1 N5 C7 121.3(5)
C5 Fe1 N5 C7 -18.9(3)
O1 Fe1 N5 C7 158.7(3)
O2 Fe1 N5 C7 69.5(3)
C17 Fe1 N5 N6 79.2(2)
N11 Fe1 N5 N6 -47.0(6)
C5 Fe1 N5 N6 172.8(2)
O1 Fe1 N5 N6 -9.60(19)
O2 Fe1 N5 N6 -98.8(2)
O1 C8 N6 N5 -3.2(4)
O1 C8 N6 C9 176.6(3)
C7 N5 N6 C8 -159.7(3)
Fe1 N5 N6 C8 9.9(3)
C7 N5 N6 C9 20.6(4)
Fe1 N5 N6 C9 -169.9(2)
C10 C9 N6 C8 -112.4(3)
C10 C9 N6 N5 67.3(4)
N9 C17 N7 N8 1.1(3)
Fe1 C17 N7 N8 -178.8(3)
N9 C17 N7 C16 -173.6(3)
Fe1 C17 N7 C16 6.6(6)
C15 C16 N7 C17 98.3(4)
C15 C16 N7 N8 -76.1(3)
N9 C18 N8 N7 0.3(3)
C17 N7 N8 C18 -0.9(4)
C16 N7 N8 C18 174.4(3)
N8 C18 N9 N10 -176.1(2)
N8 C18 N9 C17 0.3(3)
N7 C17 N9 C18 -0.8(3)
Fe1 C17 N9 C18 179.0(2)
N7 C17 N9 N10 175.1(3)
Fe1 C17 N9 N10 -5.0(5)
N11 C19 N10 N9 4.2(4)
C18 N9 N10 C19 161.7(3)
C17 N9 N10 C19 -13.8(4)
N10 C19 N11 N12 -176.8(3)
N10 C19 N11 Fe1 24.7(5)
C17 Fe1 N11 C19 -33.5(3)
N5 Fe1 N11 C19 93.7(6)
C5 Fe1 N11 C19 -126.9(3)
O1 Fe1 N11 C19 56.7(3)
O2 Fe1 N11 C19 146.5(3)
C17 Fe1 N11 N12 167.9(2)
N5 Fe1 N11 N12 -64.9(6)
C5 Fe1 N11 N12 74.5(2)
O1 Fe1 N11 N12 -101.8(2)
O2 Fe1 N11 N12 -12.07(19)
O2 C20 N12 N11 0.1(4)
O2 C20 N12 C21 171.1(3)
C19 N11 N12 C20 -151.4(3)
Fe1 N11 N12 C20 10.7(3)
C19 N11 N12 C21 37.4(4)
Fe1 N11 N12 C21 -160.5(2)
C22 C21 N12 C20 67.5(4)
C22 C21 N12 N11 -122.5(3)
N6 C8 O1 Fe1 -4.6(4)
C17 Fe1 O1 C8 -91.5(2)
N11 Fe1 O1 C8 -179.8(2)
N5 Fe1 O1 C8 7.7(2)
C5 Fe1 O1 C8 21.8(8)
O2 Fe1 O1 C8 100.0(2)
N12 C20 O2 Fe1 -10.0(4)
C17 Fe1 O2 C20 12.0(7)
N11 Fe1 O2 C20 12.1(2)
N5 Fe1 O2 C20 -177.8(2)
C5 Fe1 O2 C20 -89.1(2)
O1 Fe1 O2 C20 100.6(2)
